data_2100048
loop_
_publ_author_name
'Richard E. Marsh'

_publ_section_title
;
 Space group <i>P</i>1: an update
;
_journal_issue 3
_journal_name_full 'Acta Crystallographica Section B'
_journal_page_first 359
_journal_page_last 359
_journal_paper_doi 10.1107/S0108768105009651
_journal_volume 61
_journal_year 2005
_chemical_formula_moiety 'C18 H16 O4'
_chemical_formula_sum 'C18 H16 O4'
_space_group_crystal_system orthorhombic
_space_group_IT_number 19
_space_group_name_Hall 'P 2ac 2ab'
_space_group_name_H-M_alt 'P 21 21 21'
_audit_creation_method CRYM
_cell_angle_alpha 90
_cell_angle_beta 90
_cell_angle_gamma 90
_cell_formula_units_Z 4
_cell_length_a 16.0470
_cell_length_b 19.5100
_cell_length_c 4.8643
_cell_volume 1522.900
_cod_data_source_file bk0148.cif
_cod_data_source_block IFAGUR
_cod_depositor_comments
;
 Updating space group information and adding the symmetry operation list.

 Antanas Vaitkus,
 2018-06-18

  Added moiety chemical formula and Z value from Marsh (2005) paper.
  The summary chemical formula is calculated from moiety formula using
  AdHocParser
  (svn://www.crystallography.net/cod-tools/trunk/Formulae/AdHocParser.yp,
  revision 1441.)

  Andrius Merkys
  2013-11-11
;
_cod_original_sg_symbol_H-M P212121
_cod_original_formula_sum 'not given'
_cod_database_code 2100048

loop_
_space_group_symop_id
_space_group_symop_operation_xyz
1 x,y,z
2 -x+1/2,-y,z+1/2
3 x+1/2,-y+1/2,-z
4 -x,y+1/2,-z+1/2

loop_
_atom_site_label
_atom_site_fract_x
_atom_site_fract_y
_atom_site_fract_z
_atom_site_type_symbol
C1 0.10595 -0.07945 0.24975 C
H1 0.07965 -0.12037 0.18795 H
O1 0.13195 -0.04165 0.01825 O
H2 0.02505 -0.06132 0.57318 H
H3 0.14883 -0.01548 -0.13692 H
C2 0.04177 -0.03692 0.41200 C
C3 0.07412 0.03488 0.49600 C
H4 0.06983 0.04107 0.68808 H
H5 0.13023 0.04035 0.43910 H
C4 0.01920 0.08510 0.34800 C
O2 0.02792 0.14758 0.35400 O
C5 -0.04532 0.04745 0.19700 C
C6 -0.10870 0.07198 0.02775 C
H6 -0.11663 0.12107 0.00240 H
C7 -0.16005 0.02578 -0.09975 C
H7 -0.20690 0.04320 -0.20853 H
C8 -0.14998 -0.04267 -0.05975 C
H8 -0.18875 -0.07525 -0.14740 H
C9 -0.08677 -0.06830 0.10575 C
H9 -0.07800 -0.11820 0.12875 H
C10 -0.03378 -0.02238 0.23400 C
C11 0.18078 -0.09872 0.42425 C
O3 0.24295 -0.06302 0.40275 O
C12 0.18383 -0.16015 0.61050 C
C13 0.26105 -0.17570 0.72200 C
H10 0.30815 -0.14748 0.67195 H
C14 0.27115 -0.22993 0.90225 C
H11 0.32310 -0.23642 0.99937 H
C15 0.20515 -0.26955 0.96975 C
H12 0.21188 -0.30800 1.08440 H
C16 0.12750 -0.25673 0.86450 C
H13 0.08048 -0.28560 0.91315 H
C17 0.11603 -0.20212 0.67625 C
O4 0.04028 -0.18638 0.56825 O
C18 -0.02873 -0.22750 0.63700 C
H14 -0.03982 -0.22343 0.83675 H
H15 -0.07937 -0.20963 0.55115 H
H16 -0.02238 -0.27292 0.59400 H
